data_4072959
loop_
_publ_author_name
'Soran, Albert P.'
'Silvestru, Cristian'
'Breunig, Hans J.'
'Bal\'azs, Gabor'
'Green, Jennifer C.'

_publ_section_title
;
 Organobismuth(III) Dihalides with T-Shaped Geometry Stabilized by
 Intramolecular N\\rightarrow Bi Interactions and Related
 Diorganobismuth(III) Halides
;
_journal_issue 5
_journal_name_full Organometallics
_journal_page_first 1196
_journal_paper_doi 10.1021/om0611608
_journal_volume 26
_journal_year 2007
_chemical_formula_moiety 'C24 H38 Bi Cl N4'
_chemical_formula_sum 'C24 H38 Bi Cl N4'
_chemical_formula_weight 627.01
_chemical_name_systematic
; 
 ? 
;
_space_group_IT_number 14
_symmetry_cell_setting monoclinic
_symmetry_space_group_name_Hall '-P 2yn'
_symmetry_space_group_name_H-M 'P 1 21/n 1'
_atom_sites_solution_hydrogens geom
_atom_sites_solution_primary direct
_atom_sites_solution_secondary difmap
_audit_creation_method SHELXL-97
_cell_angle_alpha 90.00
_cell_angle_beta 94.7380(10)
_cell_angle_gamma 90.00
_cell_formula_units_Z 4
_cell_length_a 9.9668(7)
_cell_length_b 17.2075(12)
_cell_length_c 15.5319(11)
_cell_measurement_reflns_used 4242
_cell_measurement_temperature 297(2)
_cell_measurement_theta_max 21.69
_cell_measurement_theta_min 2.34
_cell_volume 2654.7(3)
_computing_cell_refinement 'Bruker SMART'
_computing_data_collection 'Bruker SMART'
_computing_data_reduction 'Bruker SAINT'
_computing_molecular_graphics 'Bruker SHELXTL'
_computing_publication_material 'Bruker SHELXTL'
_computing_structure_refinement 'Bruker SHELXTL'
_computing_structure_solution 'Bruker SHELXTL'
_diffrn_ambient_temperature 297(2)
_diffrn_measured_fraction_theta_full 1.000
_diffrn_measured_fraction_theta_max 1.000
_diffrn_measurement_device_type 'CCD area detector'
_diffrn_measurement_method 'phi and omega scans'
_diffrn_radiation_monochromator graphite
_diffrn_radiation_source 'fine-focus sealed tube'
_diffrn_radiation_type MoK\a
_diffrn_radiation_wavelength 0.71073
_diffrn_reflns_av_R_equivalents 0.0459
_diffrn_reflns_av_sigmaI/netI 0.0446
_diffrn_reflns_limit_h_max 12
_diffrn_reflns_limit_h_min -12
_diffrn_reflns_limit_k_max 21
_diffrn_reflns_limit_k_min -21
_diffrn_reflns_limit_l_max 19
_diffrn_reflns_limit_l_min -19
_diffrn_reflns_number 21075
_diffrn_reflns_theta_full 26.37
_diffrn_reflns_theta_max 26.37
_diffrn_reflns_theta_min 1.77
_exptl_absorpt_coefficient_mu 6.759
_exptl_absorpt_correction_T_max 0.4157
_exptl_absorpt_correction_T_min 0.1996
_exptl_absorpt_correction_type multi-scan
_exptl_absorpt_process_details 'Bruker, 2001.'
_exptl_crystal_colour colourless
_exptl_crystal_density_diffrn 1.569
_exptl_crystal_density_method 'not measured'
_exptl_crystal_description block
_exptl_crystal_F_000 1240
_exptl_crystal_size_max 0.24
_exptl_crystal_size_mid 0.22
_exptl_crystal_size_min 0.13
_refine_diff_density_max 0.993
_refine_diff_density_min -0.503
_refine_diff_density_rms 0.092
_refine_ls_extinction_method none
_refine_ls_goodness_of_fit_ref 1.043
_refine_ls_hydrogen_treatment constr
_refine_ls_matrix_type full
_refine_ls_number_parameters 279
_refine_ls_number_reflns 5423
_refine_ls_number_restraints 0
_refine_ls_restrained_S_all 1.043
_refine_ls_R_factor_all 0.0441
_refine_ls_R_factor_gt 0.0310
_refine_ls_shift/su_max 0.001
_refine_ls_shift/su_mean 0.000
_refine_ls_structure_factor_coef Fsqd
_refine_ls_weighting_details 'calc w=1/[\s^2^(Fo^2^)+(0.0162P)^2^+0.6877P] where P=(Fo^2^+2Fc^2^)/3'
_refine_ls_weighting_scheme calc
_refine_ls_wR_factor_gt 0.0563
_refine_ls_wR_factor_ref 0.0596
_reflns_number_gt 4410
_reflns_number_total 5423
_reflns_threshold_expression >2sigma(I)
_cod_data_source_file om0611608si20061220_064232.cif
_cod_data_source_block CCDC_619311
_cod_depositor_comments
;
The following automatic conversions were performed:

'_symmetry_cell_setting' value 'Monoclinic' changed to 'monoclinic'
according to /home/saulius/struct/CIF-dictionaries/cif_core.dic
dictionary named 'cif_core.dic' version 2.4.1 from 2010-06-29.

Automatic conversion script
Id: cif_fix_values 1715 2011-07-08 13:25:40Z adriana 
;
_cod_original_sg_symbol_H-M 'P2(1)/n  '
_cod_database_code 4072959

loop_
_symmetry_equiv_pos_as_xyz
'x, y, z'
'-x+1/2, y+1/2, -z+1/2'
'-x, -y, -z'
'x-1/2, -y-1/2, z-1/2'

loop_
_atom_site_label
_atom_site_type_symbol
_atom_site_fract_x
_atom_site_fract_y
_atom_site_fract_z
_atom_site_U_iso_or_equiv
_atom_site_adp_type
_atom_site_occupancy
_atom_site_symmetry_multiplicity
_atom_site_calc_flag
_atom_site_refinement_flags
Bi1 Bi 0.535391(16) 0.219923(9) 0.219723(9) 0.03637(6) Uani 1 1 d .
Cl1 Cl 0.27478(13) 0.23455(8) 0.21887(9) 0.0616(3) Uani 1 1 d .
N1 N 0.7751(3) 0.17539(19) 0.1671(2) 0.0395(8) Uani 1 1 d .
N2 N 0.4761(4) 0.3905(2) 0.1728(2) 0.0489(10) Uani 1 1 d .
N4 N 0.2533(4) 0.0580(2) 0.0123(2) 0.0528(10) Uani 1 1 d .
N3 N 0.5033(4) 0.1374(2) 0.3956(2) 0.0521(10) Uani 1 1 d .
C1 C 0.5495(4) 0.2524(2) 0.0786(2) 0.0322(9) Uani 1 1 d .
C2 C 0.6428(4) 0.2130(2) 0.0326(3) 0.0362(10) Uani 1 1 d .
C3 C 0.6552(5) 0.2304(2) -0.0538(3) 0.0440(11) Uani 1 1 d .
H3 H 0.7162 0.2034 -0.0847 0.053 Uiso 1 1 calc R
C4 C 0.5760(5) 0.2885(3) -0.0937(3) 0.0522(13) Uani 1 1 d .
H4 H 0.5798 0.2986 -0.1523 0.063 Uiso 1 1 calc R
C5 C 0.4926(5) 0.3305(3) -0.0466(3) 0.0508(12) Uani 1 1 d .
H5 H 0.4423 0.3706 -0.0734 0.061 Uiso 1 1 calc R
C6 C 0.4803(4) 0.3156(2) 0.0400(3) 0.0403(10) Uani 1 1 d .
C7 C 0.7338(4) 0.1522(2) 0.0772(3) 0.0427(10) Uani 1 1 d .
H7A H 0.6868 0.1029 0.0771 0.051 Uiso 1 1 calc R
H7B H 0.8131 0.1456 0.0457 0.051 Uiso 1 1 calc R
C8 C 0.8466(4) 0.1102(3) 0.2115(3) 0.0530(12) Uani 1 1 d .
H8A H 0.9247 0.0975 0.1822 0.079 Uiso 1 1 calc R
H8B H 0.7880 0.0659 0.2113 0.079 Uiso 1 1 calc R
H8C H 0.8736 0.1247 0.2701 0.079 Uiso 1 1 calc R
C9 C 0.8620(5) 0.2438(3) 0.1708(3) 0.0529(12) Uani 1 1 d .
H9A H 0.8822 0.2590 0.2299 0.079 Uiso 1 1 calc R
H9B H 0.8168 0.2857 0.1394 0.079 Uiso 1 1 calc R
H9C H 0.9441 0.2318 0.1454 0.079 Uiso 1 1 calc R
C10 C 0.4005(4) 0.3702(3) 0.0916(3) 0.0479(12) Uani 1 1 d .
H10A H 0.3798 0.4171 0.0583 0.057 Uiso 1 1 calc R
H10B H 0.3162 0.3458 0.1033 0.057 Uiso 1 1 calc R
C11 C 0.5969(5) 0.4336(3) 0.1583(4) 0.0771(17) Uani 1 1 d .
H11A H 0.5727 0.4812 0.1286 0.116 Uiso 1 1 calc R
H11B H 0.6528 0.4031 0.1240 0.116 Uiso 1 1 calc R
H11C H 0.6452 0.4453 0.2128 0.116 Uiso 1 1 calc R
C12 C 0.3937(5) 0.4334(3) 0.2292(3) 0.0770(17) Uani 1 1 d .
H12A H 0.3630 0.4807 0.2012 0.116 Uiso 1 1 calc R
H12B H 0.4461 0.4456 0.2821 0.116 Uiso 1 1 calc R
H12C H 0.3176 0.4024 0.2415 0.116 Uiso 1 1 calc R
C13 C 0.4954(4) 0.0886(2) 0.2060(2) 0.0341(9) Uani 1 1 d .
C18 C 0.4282(4) 0.0507(2) 0.1345(3) 0.0387(10) Uani 1 1 d .
C17 C 0.4115(4) -0.0297(3) 0.1377(3) 0.0510(12) Uani 1 1 d .
H17 H 0.3686 -0.0552 0.0903 0.061 Uiso 1 1 calc R
C16 C 0.4566(5) -0.0721(3) 0.2091(3) 0.0591(13) Uani 1 1 d .
H16 H 0.4450 -0.1258 0.2097 0.071 Uiso 1 1 calc R
C15 C 0.5187(5) -0.0352(3) 0.2792(3) 0.0538(13) Uani 1 1 d .
H15 H 0.5492 -0.0640 0.3276 0.065 Uiso 1 1 calc R
C14 C 0.5372(4) 0.0446(3) 0.2795(3) 0.0418(10) Uani 1 1 d .
C22 C 0.3751(4) 0.0922(3) 0.0534(3) 0.0475(12) Uani 1 1 d .
H22A H 0.3572 0.1459 0.0674 0.057 Uiso 1 1 calc R
H22B H 0.4440 0.0918 0.0127 0.057 Uiso 1 1 calc R
C23 C 0.2269(6) 0.0879(4) -0.0750(3) 0.0805(18) Uani 1 1 d .
H23A H 0.2259 0.1437 -0.0735 0.121 Uiso 1 1 calc R
H23B H 0.1412 0.0692 -0.0993 0.121 Uiso 1 1 calc R
H23C H 0.2963 0.0706 -0.1099 0.121 Uiso 1 1 calc R
C24 C 0.1405(5) 0.0750(3) 0.0630(3) 0.0752(16) Uani 1 1 d .
H24A H 0.1608 0.0572 0.1212 0.113 Uiso 1 1 calc R
H24B H 0.0614 0.0490 0.0380 0.113 Uiso 1 1 calc R
H24C H 0.1249 0.1300 0.0632 0.113 Uiso 1 1 calc R
C19 C 0.5977(4) 0.0836(3) 0.3609(3) 0.0489(12) Uani 1 1 d .
H19A H 0.6235 0.0443 0.4039 0.059 Uiso 1 1 calc R
H19B H 0.6783 0.1115 0.3483 0.059 Uiso 1 1 calc R
C20 C 0.3831(5) 0.0981(3) 0.4188(3) 0.0751(17) Uani 1 1 d .
H20A H 0.4074 0.0582 0.4605 0.113 Uiso 1 1 calc R
H20B H 0.3376 0.0751 0.3682 0.113 Uiso 1 1 calc R
H20C H 0.3245 0.1349 0.4432 0.113 Uiso 1 1 calc R
C21 C 0.5675(6) 0.1811(4) 0.4677(3) 0.0848(18) Uani 1 1 d .
H21A H 0.5053 0.2187 0.4869 0.127 Uiso 1 1 calc R
H21B H 0.6455 0.2073 0.4496 0.127 Uiso 1 1 calc R
H21C H 0.5942 0.1462 0.5142 0.127 Uiso 1 1 calc R

loop_
_atom_site_aniso_label
_atom_site_aniso_U_11
_atom_site_aniso_U_22
_atom_site_aniso_U_33
_atom_site_aniso_U_23
_atom_site_aniso_U_13
_atom_site_aniso_U_12
Bi1 0.04309(11) 0.03707(10) 0.02912(9) -0.00182(7) 0.00401(7) -0.00198(8)
Cl1 0.0481(7) 0.0697(9) 0.0694(8) -0.0024(7) 0.0202(6) 0.0030(6)
N1 0.039(2) 0.037(2) 0.041(2) 0.0034(16) -0.0016(16) 0.0001(17)
N2 0.048(2) 0.050(2) 0.048(2) -0.0122(19) -0.0004(19) 0.0071(19)
N3 0.046(2) 0.063(3) 0.048(2) -0.011(2) -0.0030(19) -0.009(2)
N4 0.059(3) 0.055(3) 0.041(2) 0.0030(19) 0.003(2) 0.008(2)
C1 0.033(2) 0.036(2) 0.027(2) -0.0015(17) 0.0015(17) -0.0082(18)
C2 0.037(2) 0.035(2) 0.037(2) 0.0013(19) 0.0027(19) -0.0103(19)
C3 0.050(3) 0.045(3) 0.038(2) -0.008(2) 0.008(2) -0.009(2)
C4 0.061(3) 0.061(3) 0.033(2) 0.009(2) -0.001(2) -0.007(3)
C5 0.055(3) 0.053(3) 0.043(3) 0.010(2) -0.005(2) 0.005(2)
C6 0.039(3) 0.044(3) 0.037(2) 0.000(2) -0.004(2) -0.005(2)
C7 0.041(3) 0.043(3) 0.045(3) 0.000(2) 0.008(2) 0.001(2)
C8 0.047(3) 0.054(3) 0.058(3) 0.007(2) 0.002(2) 0.015(2)
C9 0.043(3) 0.055(3) 0.059(3) 0.005(2) -0.005(2) -0.006(2)
C10 0.048(3) 0.045(3) 0.049(3) 0.002(2) -0.010(2) 0.005(2)
C11 0.074(4) 0.058(3) 0.098(4) -0.024(3) 0.001(3) -0.011(3)
C12 0.077(4) 0.073(4) 0.081(4) -0.027(3) 0.004(3) 0.021(3)
C13 0.034(2) 0.035(2) 0.034(2) -0.0025(18) 0.0116(18) 0.0003(18)
C14 0.038(3) 0.039(2) 0.040(2) -0.003(2) 0.011(2) -0.003(2)
C15 0.049(3) 0.044(3) 0.059(3) -0.014(2) 0.003(2) -0.001(2)
C16 0.067(4) 0.036(3) 0.076(4) 0.001(3) 0.012(3) 0.003(3)
C17 0.055(3) 0.043(3) 0.064(3) 0.012(2) 0.012(3) 0.008(2)
C18 0.035(3) 0.046(3) 0.046(3) 0.004(2) 0.009(2) 0.002(2)
C19 0.047(3) 0.055(3) 0.041(3) -0.007(2) 0.007(2) -0.014(2)
C20 0.073(4) 0.105(5) 0.061(4) -0.012(3) -0.011(3) -0.002(3)
C21 0.047(3) 0.097(4) 0.081(4) -0.005(3) -0.001(3) -0.014(3)
C22 0.046(3) 0.057(3) 0.044(3) 0.007(2) 0.002(2) 0.004(2)
C23 0.066(4) 0.096(4) 0.068(4) 0.011(3) 0.029(3) 0.014(3)
C24 0.091(5) 0.102(5) 0.060(4) -0.022(3) -0.002(3) 0.006(4)

loop_
_atom_type_symbol
_atom_type_description
_atom_type_scat_dispersion_real
_atom_type_scat_dispersion_imag
_atom_type_scat_source
C C 0.0033 0.0016 'International Tables Vol C Tables 4.2.6.8 and 6.1.1.4'
H H 0.0000 0.0000 'International Tables Vol C Tables 4.2.6.8 and 6.1.1.4'
N N 0.0061 0.0033 'International Tables Vol C Tables 4.2.6.8 and 6.1.1.4'
Cl Cl 0.1484 0.1585 'International Tables Vol C Tables 4.2.6.8 and 6.1.1.4'
Bi Bi -4.1077 10.2566 'International Tables Vol C Tables 4.2.6.8 and 6.1.1.4'

loop_
_geom_angle_atom_site_label_1
_geom_angle_atom_site_label_2
_geom_angle_atom_site_label_3
_geom_angle
C1 Bi1 C13 100.13(14)
C1 Bi1 Cl1 96.42(11)
C13 Bi1 Cl1 85.95(10)
C1 Bi1 N1 69.64(12)
C13 Bi1 N1 81.03(12)
Cl1 Bi1 N1 158.72(8)
C9 N1 C8 109.5(3)
C9 N1 C7 111.8(3)
C8 N1 C7 108.9(3)
C9 N1 Bi1 107.2(3)
C8 N1 Bi1 118.8(3)
C7 N1 Bi1 100.3(2)
C11 N2 C12 110.6(4)
C11 N2 C10 111.4(4)
C12 N2 C10 111.5(4)
C19 N3 C20 110.3(4)
C19 N3 C21 109.7(4)
C20 N3 C21 110.2(4)
C23 N4 C24 111.8(4)
C23 N4 C22 111.7(4)
C24 N4 C22 111.0(4)
C6 C1 C2 119.1(4)
C6 C1 Bi1 122.5(3)
C2 C1 Bi1 118.0(3)
C3 C2 C1 120.3(4)
C3 C2 C7 119.6(4)
C1 C2 C7 120.1(3)
C4 C3 C2 119.6(4)
C5 C4 C3 119.6(4)
C4 C5 C6 122.1(4)
C5 C6 C1 118.8(4)
C5 C6 C10 119.6(4)
C1 C6 C10 121.5(4)
N1 C7 C2 110.9(3)
N2 C10 C6 110.6(3)
C18 C13 C14 118.7(4)
C18 C13 Bi1 114.6(3)
C14 C13 Bi1 126.6(3)
C15 C14 C13 118.8(4)
C15 C14 C19 117.7(4)
C13 C14 C19 123.5(4)
C16 C15 C14 121.6(4)
C17 C16 C15 119.6(4)
C16 C17 C18 121.1(5)
C17 C18 C13 120.1(4)
C17 C18 C22 119.0(4)
C13 C18 C22 120.8(4)
N3 C19 C14 113.6(4)
N4 C22 C18 111.5(4)

loop_
_geom_bond_atom_site_label_1
_geom_bond_atom_site_label_2
_geom_bond_distance
Bi1 C1 2.278(4)
Bi1 C13 2.301(4)
Bi1 Cl1 2.6086(13)
Bi1 N1 2.699(3)
N1 C9 1.460(5)
N1 C8 1.469(5)
N1 C7 1.478(5)
N2 C11 1.448(6)
N2 C12 1.451(6)
N2 C10 1.457(5)
N3 C19 1.449(5)
N3 C20 1.454(6)
N3 C21 1.455(6)
N4 C23 1.447(6)
N4 C24 1.453(6)
N4 C22 1.455(5)
C1 C6 1.395(6)
C1 C2 1.395(5)
C2 C3 1.390(6)
C2 C7 1.513(5)
C3 C4 1.387(6)
C4 C5 1.360(6)
C5 C6 1.385(6)
C6 C10 1.504(6)
C13 C18 1.404(5)
C13 C14 1.408(5)
C14 C15 1.396(6)
C14 C19 1.506(6)
C15 C16 1.372(6)
C16 C17 1.365(6)
C17 C18 1.385(6)
C18 C22 1.512(6)

loop_
_geom_torsion_atom_site_label_1
_geom_torsion_atom_site_label_2
_geom_torsion_atom_site_label_3
_geom_torsion_atom_site_label_4
_geom_torsion
C1 Bi1 N1 C9 80.9(3)
C13 Bi1 N1 C9 -174.7(3)
Cl1 Bi1 N1 C9 132.3(3)
C1 Bi1 N1 C8 -154.3(3)
C13 Bi1 N1 C8 -49.9(3)
Cl1 Bi1 N1 C8 -102.9(3)
C1 Bi1 N1 C7 -35.9(2)
C13 Bi1 N1 C7 68.4(2)
Cl1 Bi1 N1 C7 15.5(4)
C13 Bi1 C1 C6 131.9(3)
Cl1 Bi1 C1 C6 44.9(3)
N1 Bi1 C1 C6 -151.7(4)
C13 Bi1 C1 C2 -55.7(3)
Cl1 Bi1 C1 C2 -142.7(3)
N1 Bi1 C1 C2 20.7(3)
C6 C1 C2 C3 -7.5(6)
Bi1 C1 C2 C3 179.8(3)
C6 C1 C2 C7 170.9(4)
Bi1 C1 C2 C7 -1.8(5)
C1 C2 C3 C4 1.2(6)
C7 C2 C3 C4 -177.2(4)
C2 C3 C4 C5 3.7(7)
C3 C4 C5 C6 -2.3(7)
C4 C5 C6 C1 -3.9(7)
C4 C5 C6 C10 172.2(4)
C2 C1 C6 C5 8.7(6)
Bi1 C1 C6 C5 -178.9(3)
C2 C1 C6 C10 -167.3(4)
Bi1 C1 C6 C10 5.0(5)
C9 N1 C7 C2 -66.9(4)
C8 N1 C7 C2 171.9(3)
Bi1 N1 C7 C2 46.5(3)
C3 C2 C7 N1 141.7(4)
C1 C2 C7 N1 -36.7(5)
C11 N2 C10 C6 64.6(5)
C12 N2 C10 C6 -171.3(4)
C5 C6 C10 N2 -131.7(4)
C1 C6 C10 N2 44.3(5)
C1 Bi1 C13 C18 153.9(3)
Cl1 Bi1 C13 C18 -110.3(3)
N1 Bi1 C13 C18 86.6(3)
C1 Bi1 C13 C14 -29.8(4)
Cl1 Bi1 C13 C14 66.0(3)
N1 Bi1 C13 C14 -97.1(3)
C18 C13 C14 C15 -3.1(6)
Bi1 C13 C14 C15 -179.2(3)
C18 C13 C14 C19 178.1(4)
Bi1 C13 C14 C19 1.9(6)
C13 C14 C15 C16 1.1(7)
C19 C14 C15 C16 -179.9(4)
C14 C15 C16 C17 0.5(7)
C15 C16 C17 C18 -0.1(7)
C16 C17 C18 C13 -1.9(7)
C16 C17 C18 C22 175.8(4)
C14 C13 C18 C17 3.5(6)
Bi1 C13 C18 C17 -179.9(3)
C14 C13 C18 C22 -174.2(4)
Bi1 C13 C18 C22 2.4(5)
C20 N3 C19 C14 -165.9(4)
C21 N3 C19 C14 72.6(5)
C15 C14 C19 N3 34.1(6)
C13 C14 C19 N3 -147.0(4)
C23 N4 C22 C18 61.3(5)
C24 N4 C22 C18 -173.3(4)
C17 C18 C22 N4 -116.6(5)
C13 C18 C22 N4 61.1(5)
